data_4074807
loop_
_publ_author_name
'Lersch, Martin'
'Dalhus, Bj\/orn'
'Bercaw, John E.'
'Labinger, Jay'
'Tilset, Mats'

_publ_section_title
;
 Improved One-Pot Synthesis of Mixed Methyl&#x2212;Aryl Platinum(II)
 Diimine Complexes
;
_journal_issue 4
_journal_name_full Organometallics
_journal_page_first 1055
_journal_paper_doi 10.1021/om050899z
_journal_volume 25
_journal_year 2006
_chemical_formula_moiety 'C25 H25 N2 Pt'
_chemical_formula_sum 'C25 H25 N2 Pt'
_chemical_formula_weight 548.56
_space_group_IT_number 14
_symmetry_cell_setting monoclinic
_symmetry_space_group_name_Hall '-P 2ybc'
_symmetry_space_group_name_H-M 'P 1 21/c 1'
_atom_sites_solution_hydrogens geom
_atom_sites_solution_primary direct
_atom_sites_solution_secondary difmap
_audit_creation_method SHELXL-97
_cell_angle_alpha 90.00
_cell_angle_beta 107.0460(10)
_cell_angle_gamma 90.00
_cell_formula_units_Z 8
_cell_length_a 26.9672(7)
_cell_length_b 8.8779(2)
_cell_length_c 18.9608(5)
_cell_measurement_reflns_used 7597
_cell_measurement_temperature 105(2)
_cell_measurement_theta_max 35.0
_cell_measurement_theta_min 2.6
_cell_volume 4340.03(19)
_computing_cell_refinement
;

SAINT. Bruker AsX Gmbh, Karsruhe, Germany (1996)

;
_computing_data_collection
;

SMART. Bruker AsX Gmbh, Karsruhe, Germany (1996)

;
_computing_data_reduction
;

SAINT. Bruker AsX Gmbh, Karsruhe, Germany (1996)

;
_computing_molecular_graphics
;

SHELXTL. Bruker AsX Gmbh, Karsruhe, Germany (1996)

;
_computing_publication_material
;

SHELXTL. Bruker AsX Gmbh, Karsruhe, Germany (1996)

;
_computing_structure_refinement
;

SHELXL-97 (Sheldrick, 1997)

;
_computing_structure_solution
;

SHELXS-97 (Sheldrick, 1990)

;
_diffrn_ambient_temperature 105(2)
_diffrn_measured_fraction_theta_full 0.993
_diffrn_measured_fraction_theta_max 0.993
_diffrn_measurement_device_type 'Bruker SMART 1k CCD'
_diffrn_measurement_method '\w scans'
_diffrn_radiation_monochromator graphite
_diffrn_radiation_source 'fine-focus sealed tube'
_diffrn_radiation_type MoK\a
_diffrn_radiation_wavelength 0.71073
_diffrn_reflns_av_R_equivalents 0.0544
_diffrn_reflns_av_sigmaI/netI 0.0569
_diffrn_reflns_limit_h_max 43
_diffrn_reflns_limit_h_min -43
_diffrn_reflns_limit_k_max 14
_diffrn_reflns_limit_k_min -14
_diffrn_reflns_limit_l_max 30
_diffrn_reflns_limit_l_min -30
_diffrn_reflns_number 86453
_diffrn_reflns_theta_full 35.02
_diffrn_reflns_theta_max 35.02
_diffrn_reflns_theta_min 2.15
_exptl_absorpt_coefficient_mu 6.478
_exptl_absorpt_correction_T_max 0.40
_exptl_absorpt_correction_T_min 0.20
_exptl_absorpt_correction_type analytical
_exptl_absorpt_process_details
;

XPREP. Bruker AsX Gmbh, Karsruhe, Germany (1996)

;
_exptl_crystal_colour Colourless
_exptl_crystal_density_diffrn 1.679
_exptl_crystal_density_method 'not measured'
_exptl_crystal_description Block
_exptl_crystal_F_000 2136
_exptl_crystal_size_max 0.30
_exptl_crystal_size_mid 0.20
_exptl_crystal_size_min 0.15
_refine_diff_density_max 4.386
_refine_diff_density_min -3.779
_refine_diff_density_rms 0.249
_refine_ls_extinction_method none
_refine_ls_goodness_of_fit_ref 1.194
_refine_ls_hydrogen_treatment constr
_refine_ls_matrix_type full
_refine_ls_number_parameters 513
_refine_ls_number_reflns 19007
_refine_ls_number_restraints 0
_refine_ls_restrained_S_all 1.194
_refine_ls_R_factor_all 0.0618
_refine_ls_R_factor_gt 0.0499
_refine_ls_shift/su_max 0.013
_refine_ls_shift/su_mean 0.000
_refine_ls_structure_factor_coef Fsqd
_refine_ls_weighting_details 'calc w=1/[\s^2^(Fo^2^)+(0.0000P)^2^+41.3877P] where P=(Fo^2^+2Fc^2^)/3'
_refine_ls_weighting_scheme calc
_refine_ls_wR_factor_gt 0.1174
_refine_ls_wR_factor_ref 0.1216
_reflns_number_gt 16130
_reflns_number_total 19007
_reflns_threshold_expression >2sigma(I)
_cod_data_source_file om050899zsi20051018_100519.cif
_cod_data_source_block compound11a
_cod_original_cell_volume 4340.0(2)
_cod_database_code 4074807

loop_
_symmetry_equiv_pos_as_xyz
'x, y, z'
'-x, y+1/2, -z+1/2'
'-x, -y, -z'
'x, -y-1/2, z-1/2'

loop_
_atom_site_label
_atom_site_type_symbol
_atom_site_fract_x
_atom_site_fract_y
_atom_site_fract_z
_atom_site_U_iso_or_equiv
_atom_site_adp_type
_atom_site_occupancy
_atom_site_symmetry_multiplicity
_atom_site_calc_flag
_atom_site_refinement_flags
Pt1A Pt 0.033858(7) -0.061595(18) 0.396807(9) 0.01328(4) Uani 1 1 d .
N1A N 0.09095(16) 0.1013(4) 0.4048(2) 0.0148(7) Uani 1 1 d .
N2A N -0.00847(15) 0.1354(5) 0.3526(2) 0.0142(7) Uani 1 1 d .
C1A C 0.07618(18) 0.2350(5) 0.3791(3) 0.0150(8) Uani 1 1 d .
C2A C 0.01890(18) 0.2548(5) 0.3494(2) 0.0139(7) Uani 1 1 d .
C3A C 0.11223(19) 0.3643(6) 0.3804(3) 0.0189(8) Uani 1 1 d .
H3A1 H 0.1116 0.4333 0.4205 0.028 Uiso 1 1 calc R
H3A2 H 0.1011 0.4180 0.3332 0.028 Uiso 1 1 calc R
H3A3 H 0.1475 0.3261 0.3883 0.028 Uiso 1 1 calc R
C4A C -0.0025(2) 0.4061(5) 0.3216(3) 0.0203(9) Uani 1 1 d .
H4A1 H 0.0001 0.4212 0.2716 0.030 Uiso 1 1 calc R
H4A2 H 0.0173 0.4846 0.3542 0.030 Uiso 1 1 calc R
H4A3 H -0.0390 0.4117 0.3208 0.030 Uiso 1 1 calc R
C5A C 0.14505(18) 0.0795(5) 0.4431(3) 0.0158(8) Uani 1 1 d .
C6A C 0.1774(2) 0.0044(6) 0.4094(3) 0.0216(9) Uani 1 1 d .
H6A H 0.1640 -0.0340 0.3608 0.026 Uiso 1 1 calc R
C7A C 0.2296(2) -0.0139(7) 0.4476(3) 0.0255(10) Uani 1 1 d .
H7A H 0.2516 -0.0646 0.4244 0.031 Uiso 1 1 calc R
C8A C 0.2503(2) 0.0406(7) 0.5193(3) 0.0263(11) Uani 1 1 d .
C9A C 0.2168(2) 0.1136(7) 0.5520(3) 0.0264(11) Uani 1 1 d .
H9A H 0.2301 0.1513 0.6008 0.032 Uiso 1 1 calc R
C10A C 0.1643(2) 0.1326(6) 0.5149(3) 0.0235(10) Uani 1 1 d .
H10A H 0.1421 0.1813 0.5384 0.028 Uiso 1 1 calc R
C11A C 0.3068(2) 0.0217(10) 0.5602(4) 0.0416(17) Uani 1 1 d .
H11A H 0.3253 0.1155 0.5575 0.062 Uiso 1 1 calc R
H11B H 0.3213 -0.0602 0.5379 0.062 Uiso 1 1 calc R
H11C H 0.3105 -0.0024 0.6119 0.062 Uiso 1 1 calc R
C12A C -0.06361(18) 0.1449(5) 0.3273(3) 0.0163(8) Uani 1 1 d .
C13A C -0.0919(2) 0.1163(6) 0.3774(3) 0.0192(9) Uani 1 1 d .
H13A H -0.0747 0.0876 0.4268 0.023 Uiso 1 1 calc R
C14A C -0.1456(2) 0.1306(7) 0.3535(3) 0.0252(10) Uani 1 1 d .
H14A H -0.1645 0.1158 0.3880 0.030 Uiso 1 1 calc R
C15A C -0.1726(2) 0.1661(7) 0.2804(3) 0.0258(11) Uani 1 1 d .
C16A C -0.1434(2) 0.1864(6) 0.2311(3) 0.0233(10) Uani 1 1 d .
H16A H -0.1608 0.2059 0.1807 0.028 Uiso 1 1 calc R
C17A C -0.08953(19) 0.1787(6) 0.2541(3) 0.0180(8) Uani 1 1 d .
H17A H -0.0705 0.1965 0.2200 0.022 Uiso 1 1 calc R
C18A C -0.2305(2) 0.1848(9) 0.2564(5) 0.0416(17) Uani 1 1 d .
H18A H -0.2445 0.1550 0.2046 0.062 Uiso 1 1 calc R
H18B H -0.2392 0.2904 0.2620 0.062 Uiso 1 1 calc R
H18C H -0.2457 0.1211 0.2870 0.062 Uiso 1 1 calc R
C19A C 0.0834(2) -0.2360(6) 0.4374(3) 0.0210(9) Uani 1 1 d .
C20A C -0.02515(19) -0.2061(5) 0.3877(3) 0.0168(8) Uani 1 1 d .
C21A C -0.0644(2) -0.2234(6) 0.3209(3) 0.0207(9) Uani 1 1 d .
H21A H -0.0633 -0.1635 0.2799 0.025 Uiso 1 1 calc R
C22A C -0.1053(2) -0.3260(6) 0.3122(4) 0.0256(11) Uani 1 1 d .
H22A H -0.1311 -0.3350 0.2659 0.031 Uiso 1 1 calc R
C23A C -0.1081(2) -0.4145(7) 0.3716(4) 0.0309(13) Uani 1 1 d .
H23A H -0.1357 -0.4842 0.3663 0.037 Uiso 1 1 calc R
C24A C -0.0702(3) -0.3992(7) 0.4382(4) 0.0322(13) Uani 1 1 d .
H24A H -0.0719 -0.4585 0.4791 0.039 Uiso 1 1 calc R
C25A C -0.0292(2) -0.2981(6) 0.4464(3) 0.0233(10) Uani 1 1 d .
H25A H -0.0033 -0.2912 0.4927 0.028 Uiso 1 1 calc R
Pt1B Pt 0.491677(6) 1.046435(18) 0.119807(9) 0.01323(4) Uani 1 1 d .
N1B N 0.43824(15) 0.8835(4) 0.1314(2) 0.0141(7) Uani 1 1 d .
N2B N 0.53750(15) 0.8491(4) 0.1480(2) 0.0138(6) Uani 1 1 d .
C1B C 0.45734(18) 0.7510(5) 0.1539(2) 0.0145(7) Uani 1 1 d .
C2B C 0.51319(17) 0.7316(5) 0.1639(2) 0.0134(7) Uani 1 1 d .
C3B C 0.4264(2) 0.6203(5) 0.1681(3) 0.0186(8) Uani 1 1 d .
H3B1 H 0.3913 0.6542 0.1653 0.028 Uiso 1 1 calc R
H3B2 H 0.4431 0.5792 0.2173 0.028 Uiso 1 1 calc R
H3B3 H 0.4245 0.5421 0.1309 0.028 Uiso 1 1 calc R
C4B C 0.5370(2) 0.5806(5) 0.1864(3) 0.0192(9) Uani 1 1 d .
H4B1 H 0.5163 0.5030 0.1541 0.029 Uiso 1 1 calc R
H4B2 H 0.5380 0.5601 0.2375 0.029 Uiso 1 1 calc R
H4B3 H 0.5724 0.5795 0.1822 0.029 Uiso 1 1 calc R
C5B C 0.38278(17) 0.9020(5) 0.1077(3) 0.0146(7) Uani 1 1 d .
C6B C 0.3564(2) 0.8808(6) 0.0335(3) 0.0211(9) Uani 1 1 d .
H6B H 0.3750 0.8583 -0.0007 0.025 Uiso 1 1 calc R
C7B C 0.3026(2) 0.8927(7) 0.0097(3) 0.0253(10) Uani 1 1 d .
H7B H 0.2847 0.8759 -0.0409 0.030 Uiso 1 1 calc R
C8B C 0.2745(2) 0.9286(6) 0.0583(3) 0.0242(10) Uani 1 1 d .
C9B C 0.3019(2) 0.9534(7) 0.1320(4) 0.0269(11) Uani 1 1 d .
H9B H 0.2835 0.9805 0.1658 0.032 Uiso 1 1 calc R
C11B C 0.2161(2) 0.9376(8) 0.0327(4) 0.0364(15) Uani 1 1 d .
H11D H 0.2029 0.8846 -0.0144 0.055 Uiso 1 1 calc R
H11E H 0.2054 1.0434 0.0264 0.055 Uiso 1 1 calc R
H11F H 0.2021 0.8906 0.0696 0.055 Uiso 1 1 calc R
C10B C 0.3558(2) 0.9397(7) 0.1573(3) 0.0238(10) Uani 1 1 d .
H10B H 0.3738 0.9559 0.2079 0.029 Uiso 1 1 calc R
C12B C 0.59148(18) 0.8386(5) 0.1559(3) 0.0169(8) Uani 1 1 d .
C13B C 0.6271(2) 0.8159(6) 0.2251(3) 0.0226(10) Uani 1 1 d .
H13B H 0.6155 0.8081 0.2676 0.027 Uiso 1 1 calc R
C14B C 0.6798(2) 0.8049(7) 0.2314(4) 0.0337(14) Uani 1 1 d .
H14B H 0.7040 0.7915 0.2787 0.040 Uiso 1 1 calc R
C15B C 0.6975(2) 0.8131(7) 0.1693(4) 0.0323(13) Uani 1 1 d .
C16B C 0.6613(2) 0.8371(7) 0.1011(4) 0.0285(11) Uani 1 1 d .
H16B H 0.6727 0.8430 0.0583 0.034 Uiso 1 1 calc R
C17B C 0.6084(2) 0.8527(6) 0.0936(3) 0.0205(9) Uani 1 1 d .
H17B H 0.5844 0.8726 0.0468 0.025 Uiso 1 1 calc R
C18B C 0.7546(3) 0.7986(11) 0.1766(6) 0.053(2) Uani 1 1 d .
H18D H 0.7620 0.6956 0.1642 0.080 Uiso 1 1 calc R
H18E H 0.7749 0.8213 0.2275 0.080 Uiso 1 1 calc R
H18F H 0.7639 0.8696 0.1429 0.080 Uiso 1 1 calc R
C19B C 0.4417(2) 1.2245(6) 0.1079(3) 0.0232(10) Uani 1 1 d .
C20B C 0.54470(18) 1.1940(5) 0.1050(3) 0.0144(7) Uani 1 1 d .
C21B C 0.59476(18) 1.2076(5) 0.1560(3) 0.0179(8) Uani 1 1 d .
H21B H 0.6042 1.1420 0.1974 0.022 Uiso 1 1 calc R
C22B C 0.6306(2) 1.3142(6) 0.1475(3) 0.0211(9) Uani 1 1 d .
H22B H 0.6637 1.3207 0.1832 0.025 Uiso 1 1 calc R
C23B C 0.6182(2) 1.4115(6) 0.0868(3) 0.0244(10) Uani 1 1 d .
H23B H 0.6423 1.4851 0.0811 0.029 Uiso 1 1 calc R
C24B C 0.5699(2) 1.3982(6) 0.0350(3) 0.0227(10) Uani 1 1 d .
H24B H 0.5611 1.4623 -0.0070 0.027 Uiso 1 1 calc R
C25B C 0.5343(2) 1.2918(6) 0.0439(3) 0.0182(8) Uani 1 1 d .
H25B H 0.5016 1.2849 0.0073 0.022 Uiso 1 1 calc R

loop_
_atom_site_aniso_label
_atom_site_aniso_U_11
_atom_site_aniso_U_22
_atom_site_aniso_U_33
_atom_site_aniso_U_23
_atom_site_aniso_U_13
_atom_site_aniso_U_12
Pt1A 0.01329(8) 0.01216(7) 0.01247(7) 0.00096(5) 0.00080(5) 0.00134(5)
N1A 0.0153(17) 0.0123(15) 0.0147(16) -0.0028(12) 0.0012(13) 0.0022(13)
N2A 0.0112(16) 0.0202(17) 0.0114(15) -0.0015(12) 0.0038(13) -0.0014(13)
C1A 0.0148(19) 0.0144(18) 0.0151(18) 0.0000(14) 0.0031(15) 0.0002(14)
C2A 0.0140(19) 0.0126(17) 0.0142(18) 0.0009(13) 0.0028(15) 0.0023(14)
C3A 0.016(2) 0.018(2) 0.020(2) 0.0010(16) 0.0001(17) -0.0016(16)
C4A 0.016(2) 0.0154(19) 0.028(2) 0.0025(17) 0.0046(18) 0.0045(16)
C5A 0.0134(19) 0.0136(17) 0.0181(19) 0.0002(14) 0.0011(15) -0.0004(14)
C6A 0.017(2) 0.024(2) 0.022(2) -0.0055(18) 0.0013(18) 0.0033(17)
C7A 0.016(2) 0.029(3) 0.030(3) -0.002(2) 0.005(2) 0.0049(19)
C8A 0.013(2) 0.031(3) 0.031(3) 0.000(2) -0.0002(19) 0.0004(19)
C9A 0.017(2) 0.034(3) 0.022(2) -0.004(2) -0.0020(19) 0.003(2)
C10A 0.015(2) 0.029(3) 0.022(2) -0.0036(19) -0.0004(18) 0.0047(18)
C11A 0.015(3) 0.056(4) 0.045(4) -0.008(3) -0.005(3) 0.006(3)
C12A 0.0115(19) 0.0182(19) 0.0174(19) 0.0021(15) 0.0015(15) 0.0018(15)
C13A 0.015(2) 0.023(2) 0.019(2) -0.0011(16) 0.0050(17) 0.0007(16)
C14A 0.018(2) 0.026(2) 0.033(3) -0.002(2) 0.010(2) 0.0022(19)
C15A 0.010(2) 0.026(2) 0.038(3) -0.002(2) 0.002(2) 0.0039(18)
C16A 0.013(2) 0.024(2) 0.026(2) -0.0013(18) -0.0039(18) 0.0037(17)
C17A 0.014(2) 0.020(2) 0.018(2) 0.0009(16) 0.0008(16) 0.0023(15)
C18A 0.016(3) 0.044(4) 0.059(5) -0.007(3) 0.001(3) 0.005(2)
C19A 0.017(2) 0.022(2) 0.019(2) 0.0055(17) -0.0019(17) 0.0063(17)
C20A 0.019(2) 0.0157(18) 0.0157(19) -0.0004(14) 0.0046(16) 0.0008(15)
C21A 0.019(2) 0.018(2) 0.023(2) 0.0026(17) 0.0030(18) -0.0016(16)
C22A 0.011(2) 0.021(2) 0.042(3) -0.004(2) 0.003(2) -0.0044(17)
C23A 0.022(3) 0.022(2) 0.054(4) -0.009(2) 0.020(3) -0.006(2)
C24A 0.040(3) 0.022(2) 0.048(4) 0.005(2) 0.034(3) 0.002(2)
C25A 0.028(3) 0.023(2) 0.022(2) 0.0043(17) 0.012(2) 0.0022(19)
Pt1B 0.01121(7) 0.01218(7) 0.01509(8) 0.00095(5) 0.00195(5) 0.00003(5)
N1B 0.0107(16) 0.0148(16) 0.0157(16) 0.0016(12) 0.0020(13) -0.0028(12)
N2B 0.0120(16) 0.0148(16) 0.0124(15) -0.0023(12) 0.0001(13) -0.0006(12)
C1B 0.0124(18) 0.0170(18) 0.0110(17) -0.0003(14) -0.0014(14) -0.0019(14)
C2B 0.0101(18) 0.0144(17) 0.0146(18) -0.0006(14) 0.0021(14) 0.0013(13)
C3B 0.019(2) 0.0159(19) 0.021(2) 0.0008(16) 0.0068(18) -0.0012(16)
C4B 0.017(2) 0.0153(19) 0.024(2) -0.0009(16) 0.0050(18) 0.0023(16)
C5B 0.0071(17) 0.0150(18) 0.021(2) 0.0004(15) 0.0029(15) 0.0000(13)
C6B 0.015(2) 0.027(2) 0.019(2) -0.0023(18) 0.0020(17) 0.0032(17)
C7B 0.013(2) 0.031(3) 0.026(3) -0.001(2) -0.0034(18) 0.0005(18)
C8B 0.011(2) 0.020(2) 0.038(3) 0.003(2) 0.0015(19) 0.0008(16)
C9B 0.015(2) 0.034(3) 0.034(3) -0.005(2) 0.010(2) -0.001(2)
C11B 0.014(2) 0.040(3) 0.051(4) 0.006(3) 0.002(2) 0.004(2)
C10B 0.015(2) 0.033(3) 0.024(2) -0.006(2) 0.0056(18) -0.0030(19)
C12B 0.0093(18) 0.0162(19) 0.023(2) -0.0010(16) 0.0018(16) 0.0009(14)
C13B 0.012(2) 0.027(2) 0.026(2) -0.0021(19) 0.0024(18) 0.0042(17)
C14B 0.013(2) 0.035(3) 0.045(4) -0.005(3) -0.005(2) 0.005(2)
C15B 0.014(2) 0.027(3) 0.055(4) -0.010(3) 0.009(2) 0.0003(19)
C16B 0.021(2) 0.027(3) 0.043(3) -0.002(2) 0.017(2) -0.002(2)
C17B 0.017(2) 0.021(2) 0.024(2) 0.0012(17) 0.0058(18) -0.0008(17)
C18B 0.014(3) 0.060(5) 0.086(7) -0.021(5) 0.014(3) 0.002(3)
C19B 0.020(2) 0.015(2) 0.034(3) -0.0041(18) 0.007(2) 0.0033(17)
C20B 0.0110(18) 0.0163(18) 0.0170(19) -0.0009(14) 0.0058(15) 0.0002(14)
C21B 0.0111(19) 0.0178(19) 0.022(2) 0.0006(16) 0.0008(16) -0.0015(15)
C22B 0.016(2) 0.022(2) 0.027(2) -0.0022(18) 0.0088(19) -0.0035(17)
C23B 0.023(2) 0.021(2) 0.035(3) -0.0019(19) 0.017(2) -0.0049(18)
C24B 0.027(3) 0.022(2) 0.022(2) 0.0035(17) 0.012(2) -0.0008(19)
C25B 0.019(2) 0.020(2) 0.0151(19) 0.0018(15) 0.0055(17) -0.0009(16)

loop_
_atom_type_symbol
_atom_type_description
_atom_type_scat_dispersion_real
_atom_type_scat_dispersion_imag
_atom_type_scat_source
C C 0.0033 0.0016 'International Tables Vol C Tables 4.2.6.8 and 6.1.1.4'
H H 0.0000 0.0000 'International Tables Vol C Tables 4.2.6.8 and 6.1.1.4'
N N 0.0061 0.0033 'International Tables Vol C Tables 4.2.6.8 and 6.1.1.4'
Pt Pt -1.7033 8.3905 'International Tables Vol C Tables 4.2.6.8 and 6.1.1.4'

loop_
_geom_angle_atom_site_label_1
_geom_angle_atom_site_label_2
_geom_angle_atom_site_label_3
_geom_angle
C20A Pt1A C19A 87.9(2)
C20A Pt1A N1A 175.68(17)
C19A Pt1A N1A 96.35(19)
C20A Pt1A N2A 99.85(17)
C19A Pt1A N2A 171.99(19)
N1A Pt1A N2A 75.96(15)
C1A N1A C5A 117.7(4)
C1A N1A Pt1A 117.9(3)
C5A N1A Pt1A 124.1(3)
C2A N2A C12A 119.0(4)
C2A N2A Pt1A 116.3(3)
C12A N2A Pt1A 124.7(3)
N1A C1A C2A 114.7(4)
N1A C1A C3A 124.5(4)
C2A C1A C3A 120.7(4)
N2A C2A C1A 115.1(4)
N2A C2A C4A 125.6(4)
C1A C2A C4A 119.3(4)
C1A C3A H3A1 109.5
C1A C3A H3A2 109.5
H3A1 C3A H3A2 109.5
C1A C3A H3A3 109.5
H3A1 C3A H3A3 109.5
H3A2 C3A H3A3 109.5
C2A C4A H4A1 109.5
C2A C4A H4A2 109.5
H4A1 C4A H4A2 109.5
C2A C4A H4A3 109.5
H4A1 C4A H4A3 109.5
H4A2 C4A H4A3 109.5
C10A C5A C6A 120.4(5)
C10A C5A N1A 118.8(4)
C6A C5A N1A 120.8(4)
C7A C6A C5A 119.5(5)
C7A C6A H6A 120.3
C5A C6A H6A 120.3
C6A C7A C8A 121.5(5)
C6A C7A H7A 119.3
C8A C7A H7A 119.3
C7A C8A C9A 117.7(5)
C7A C8A C11A 121.4(6)
C9A C8A C11A 120.9(6)
C10A C9A C8A 121.8(5)
C10A C9A H9A 119.1
C8A C9A H9A 119.1
C5A C10A C9A 119.1(5)
C5A C10A H10A 120.5
C9A C10A H10A 120.5
C8A C11A H11A 109.5
C8A C11A H11B 109.5
H11A C11A H11B 109.5
C8A C11A H11C 109.5
H11A C11A H11C 109.5
H11B C11A H11C 109.5
C17A C12A C13A 120.0(4)
C17A C12A N2A 121.2(4)
C13A C12A N2A 118.9(4)
C14A C13A C12A 118.9(5)
C14A C13A H13A 120.5
C12A C13A H13A 120.5
C13A C14A C15A 122.2(5)
C13A C14A H14A 118.9
C15A C14A H14A 118.9
C16A C15A C14A 117.3(5)
C16A C15A C18A 121.5(6)
C14A C15A C18A 121.2(6)
C17A C16A C15A 121.6(5)
C17A C16A H16A 119.2
C15A C16A H16A 119.2
C16A C17A C12A 119.8(5)
C16A C17A H17A 120.1
C12A C17A H17A 120.1
C15A C18A H18A 109.5
C15A C18A H18B 109.5
H18A C18A H18B 109.5
C15A C18A H18C 109.5
H18A C18A H18C 109.5
H18B C18A H18C 109.5
C21A C20A C25A 115.9(5)
C21A C20A Pt1A 121.1(4)
C25A C20A Pt1A 122.9(4)
C22A C21A C20A 122.5(5)
C22A C21A H21A 118.7
C20A C21A H21A 118.7
C23A C22A C21A 119.9(5)
C23A C22A H22A 120.0
C21A C22A H22A 120.0
C24A C23A C22A 118.9(5)
C24A C23A H23A 120.6
C22A C23A H23A 120.6
C23A C24A C25A 121.1(6)
C23A C24A H24A 119.5
C25A C24A H24A 119.5
C24A C25A C20A 121.7(6)
C24A C25A H25A 119.1
C20A C25A H25A 119.1
C20B Pt1B C19B 87.4(2)
C20B Pt1B N1B 176.52(17)
C19B Pt1B N1B 95.35(19)
C20B Pt1B N2B 100.78(17)
C19B Pt1B N2B 169.3(2)
N1B Pt1B N2B 76.80(15)
C1B N1B C5B 118.6(4)
C1B N1B Pt1B 116.0(3)
C5B N1B Pt1B 124.8(3)
C2B N2B C12B 119.2(4)
C2B N2B Pt1B 114.9(3)
C12B N2B Pt1B 125.7(3)
N1B C1B C2B 116.0(4)
N1B C1B C3B 124.7(4)
C2B C1B C3B 119.3(4)
N2B C2B C1B 116.0(4)
N2B C2B C4B 125.2(4)
C1B C2B C4B 118.6(4)
C1B C3B H3B1 109.5
C1B C3B H3B2 109.5
H3B1 C3B H3B2 109.5
C1B C3B H3B3 109.5
H3B1 C3B H3B3 109.5
H3B2 C3B H3B3 109.5
C2B C4B H4B1 109.5
C2B C4B H4B2 109.5
H4B1 C4B H4B2 109.5
C2B C4B H4B3 109.5
H4B1 C4B H4B3 109.5
H4B2 C4B H4B3 109.5
C10B C5B C6B 120.3(4)
C10B C5B N1B 121.2(4)
C6B C5B N1B 118.4(4)
C5B C6B C7B 119.5(5)
C5B C6B H6B 120.3
C7B C6B H6B 120.3
C6B C7B C8B 121.5(5)
C6B C7B H7B 119.3
C8B C7B H7B 119.3
C7B C8B C9B 117.8(5)
C7B C8B C11B 121.3(6)
C9B C8B C11B 120.8(6)
C8B C9B C10B 121.6(5)
C8B C9B H9B 119.2
C10B C9B H9B 119.2
C8B C11B H11D 109.5
C8B C11B H11E 109.5
H11D C11B H11E 109.5
C8B C11B H11F 109.5
H11D C11B H11F 109.5
H11E C11B H11F 109.5
C5B C10B C9B 119.2(5)
C5B C10B H10B 120.4
C9B C10B H10B 120.4
C17B C12B C13B 120.3(5)
C17B C12B N2B 119.0(4)
C13B C12B N2B 120.7(5)
C14B C13B C12B 119.7(6)
C14B C13B H13B 120.2
C12B C13B H13B 120.2
C13B C14B C15B 121.1(6)
C13B C14B H14B 119.5
C15B C14B H14B 119.5
C16B C15B C14B 118.1(5)
C16B C15B C18B 121.2(7)
C14B C15B C18B 120.7(7)
C15B C16B C17B 121.8(6)
C15B C16B H16B 119.1
C17B C16B H16B 119.1
C12B C17B C16B 119.0(5)
C12B C17B H17B 120.5
C16B C17B H17B 120.5
C15B C18B H18D 109.5
C15B C18B H18E 109.5
H18D C18B H18E 109.5
C15B C18B H18F 109.5
H18D C18B H18F 109.5
H18E C18B H18F 109.5
C25B C20B C21B 115.4(4)
C25B C20B Pt1B 122.4(4)
C21B C20B Pt1B 122.2(3)
C22B C21B C20B 122.2(5)
C22B C21B H21B 118.9
C20B C21B H21B 118.9
C21B C22B C23B 120.4(5)
C21B C22B H22B 119.8
C23B C22B H22B 119.8
C24B C23B C22B 118.6(5)
C24B C23B H23B 120.7
C22B C23B H23B 120.7
C23B C24B C25B 120.6(5)
C23B C24B H24B 119.7
C25B C24B H24B 119.7
C24B C25B C20B 122.7(5)
C24B C25B H25B 118.7
C20B C25B H25B 118.7

loop_
_geom_bond_atom_site_label_1
_geom_bond_atom_site_label_2
_geom_bond_distance
Pt1A C20A 2.012(5)
Pt1A C19A 2.043(5)
Pt1A N1A 2.085(4)
Pt1A N2A 2.122(4)
N1A C1A 1.301(6)
N1A C5A 1.440(6)
N2A C2A 1.303(6)
N2A C12A 1.425(6)
C1A C2A 1.491(6)
C1A C3A 1.500(7)
C2A C4A 1.495(6)
C3A H3A1 0.9800
C3A H3A2 0.9800
C3A H3A3 0.9800
C4A H4A1 0.9800
C4A H4A2 0.9800
C4A H4A3 0.9800
C5A C10A 1.390(7)
C5A C6A 1.394(7)
C6A C7A 1.390(7)
C6A H6A 0.9500
C7A C8A 1.396(8)
C7A H7A 0.9500
C8A C9A 1.397(8)
C8A C11A 1.501(8)
C9A C10A 1.392(7)
C9A H9A 0.9500
C10A H10A 0.9500
C11A H11A 0.9800
C11A H11B 0.9800
C11A H11C 0.9800
C12A C17A 1.391(7)
C12A C13A 1.405(7)
C13A C14A 1.388(7)
C13A H13A 0.9500
C14A C15A 1.400(8)
C14A H14A 0.9500
C15A C16A 1.399(9)
C15A C18A 1.504(8)
C16A C17A 1.390(7)
C16A H16A 0.9500
C17A H17A 0.9500
C18A H18A 0.9800
C18A H18B 0.9800
C18A H18C 0.9800
C20A C21A 1.402(7)
C20A C25A 1.410(7)
C21A C22A 1.402(7)
C21A H21A 0.9500
C22A C23A 1.394(9)
C22A H22A 0.9500
C23A C24A 1.379(10)
C23A H23A 0.9500
C24A C25A 1.397(8)
C24A H24A 0.9500
C25A H25A 0.9500
Pt1B C20B 2.019(4)
Pt1B C19B 2.047(5)
Pt1B N1B 2.098(4)
Pt1B N2B 2.120(4)
N1B C1B 1.305(6)
N1B C5B 1.439(6)
N2B C2B 1.313(6)
N2B C12B 1.422(6)
C1B C2B 1.472(6)
C1B C3B 1.499(7)
C2B C4B 1.494(6)
C3B H3B1 0.9800
C3B H3B2 0.9800
C3B H3B3 0.9800
C4B H4B1 0.9800
C4B H4B2 0.9800
C4B H4B3 0.9800
C5B C10B 1.388(7)
C5B C6B 1.391(7)
C6B C7B 1.392(7)
C6B H6B 0.9500
C7B C8B 1.392(9)
C7B H7B 0.9500
C8B C9B 1.394(9)
C8B C11B 1.506(8)
C9B C10B 1.396(8)
C9B H9B 0.9500
C11B H11D 0.9800
C11B H11E 0.9800
C11B H11F 0.9800
C10B H10B 0.9500
C12B C17B 1.390(7)
C12B C13B 1.395(7)
C13B C14B 1.393(8)
C13B H13B 0.9500
C14B C15B 1.397(10)
C14B H14B 0.9500
C15B C16B 1.391(10)
C15B C18B 1.510(9)
C16B C17B 1.398(8)
C16B H16B 0.9500
C17B H17B 0.9500
C18B H18D 0.9800
C18B H18E 0.9800
C18B H18F 0.9800
C20B C25B 1.408(7)
C20B C21B 1.417(7)
C21B C22B 1.396(7)
C21B H21B 0.9500
C22B C23B 1.400(8)
C22B H22B 0.9500
C23B C24B 1.386(8)
C23B H23B 0.9500
C24B C25B 1.392(7)
C24B H24B 0.9500
C25B H25B 0.9500

loop_
_geom_torsion_atom_site_label_1
_geom_torsion_atom_site_label_2
_geom_torsion_atom_site_label_3
_geom_torsion_atom_site_label_4
_geom_torsion
C19A Pt1A N1A C1A 175.5(4)
N2A Pt1A N1A C1A -2.3(3)
C19A Pt1A N1A C5A -10.7(4)
N2A Pt1A N1A C5A 171.6(4)
C20A Pt1A N2A C2A -179.2(3)
N1A Pt1A N2A C2A 1.9(3)
C20A Pt1A N2A C12A 1.2(4)
N1A Pt1A N2A C12A -177.7(4)
C5A N1A C1A C2A -172.0(4)
Pt1A N1A C1A C2A 2.3(5)
C5A N1A C1A C3A 5.9(7)
Pt1A N1A C1A C3A -179.8(4)
C12A N2A C2A C1A 178.3(4)
Pt1A N2A C2A C1A -1.3(5)
C12A N2A C2A C4A 0.7(7)
Pt1A N2A C2A C4A -178.9(4)
N1A C1A C2A N2A -0.6(6)
C3A C1A C2A N2A -178.6(4)
N1A C1A C2A C4A 177.2(4)
C3A C1A C2A C4A -0.8(7)
C1A N1A C5A C10A 76.5(6)
Pt1A N1A C5A C10A -97.4(5)
C1A N1A C5A C6A -104.5(5)
Pt1A N1A C5A C6A 81.6(5)
C10A C5A C6A C7A -1.5(8)
N1A C5A C6A C7A 179.5(5)
C5A C6A C7A C8A 0.4(9)
C6A C7A C8A C9A 0.5(9)
C6A C7A C8A C11A -179.5(6)
C7A C8A C9A C10A -0.2(9)
C11A C8A C9A C10A 179.8(6)
C6A C5A C10A C9A 1.8(8)
N1A C5A C10A C9A -179.2(5)
C8A C9A C10A C5A -1.0(9)
C2A N2A C12A C17A 62.3(6)
Pt1A N2A C12A C17A -118.1(4)
C2A N2A C12A C13A -119.1(5)
Pt1A N2A C12A C13A 60.5(6)
C17A C12A C13A C14A -3.6(8)
N2A C12A C13A C14A 177.8(5)
C12A C13A C14A C15A 2.9(8)
C13A C14A C15A C16A 0.3(9)
C13A C14A C15A C18A -178.5(6)
C14A C15A C16A C17A -2.9(8)
C18A C15A C16A C17A 175.8(6)
C15A C16A C17A C12A 2.3(8)
C13A C12A C17A C16A 1.0(7)
N2A C12A C17A C16A 179.6(5)
C19A Pt1A C20A C21A -126.9(4)
N2A Pt1A C20A C21A 51.0(4)
C19A Pt1A C20A C25A 51.4(4)
N2A Pt1A C20A C25A -130.7(4)
C25A C20A C21A C22A -0.1(8)
Pt1A C20A C21A C22A 178.3(4)
C20A C21A C22A C23A 0.5(8)
C21A C22A C23A C24A -0.1(9)
C22A C23A C24A C25A -0.6(9)
C23A C24A C25A C20A 0.9(9)
C21A C20A C25A C24A -0.6(8)
Pt1A C20A C25A C24A -179.0(4)
C19B Pt1B N1B C1B -168.1(4)
N2B Pt1B N1B C1B 4.5(3)
C19B Pt1B N1B C5B 20.3(4)
N2B Pt1B N1B C5B -167.2(4)
C20B Pt1B N2B C2B 177.6(3)
C19B Pt1B N2B C2B 38.7(11)
N1B Pt1B N2B C2B -5.0(3)
C20B Pt1B N2B C12B 2.4(4)
C19B Pt1B N2B C12B -136.5(10)
N1B Pt1B N2B C12B 179.8(4)
C5B N1B C1B C2B 168.8(4)
Pt1B N1B C1B C2B -3.4(5)
C5B N1B C1B C3B -9.8(7)
Pt1B N1B C1B C3B 178.0(3)
C12B N2B C2B C1B -179.6(4)
Pt1B N2B C2B C1B 4.8(5)
C12B N2B C2B C4B -3.6(7)
Pt1B N2B C2B C4B -179.1(4)
N1B C1B C2B N2B -1.0(6)
C3B C1B C2B N2B 177.7(4)
N1B C1B C2B C4B -177.4(4)
C3B C1B C2B C4B 1.4(6)
C1B N1B C5B C10B 88.6(6)
Pt1B N1B C5B C10B -99.9(5)
C1B N1B C5B C6B -91.2(6)
Pt1B N1B C5B C6B 80.3(5)
C10B C5B C6B C7B -2.1(8)
N1B C5B C6B C7B 177.7(5)
C5B C6B C7B C8B 1.4(9)
C6B C7B C8B C9B 0.4(9)
C6B C7B C8B C11B -178.5(6)
C7B C8B C9B C10B -1.5(9)
C11B C8B C9B C10B 177.4(6)
C6B C5B C10B C9B 1.0(8)
N1B C5B C10B C9B -178.7(5)
C8B C9B C10B C5B 0.8(9)
C2B N2B C12B C17B 116.5(5)
Pt1B N2B C12B C17B -68.5(5)
C2B N2B C12B C13B -64.2(6)
Pt1B N2B C12B C13B 110.8(5)
C17B C12B C13B C14B -1.1(8)
N2B C12B C13B C14B 179.6(5)
C12B C13B C14B C15B -1.3(9)
C13B C14B C15B C16B 1.8(9)
C13B C14B C15B C18B -179.1(6)
C14B C15B C16B C17B 0.0(9)
C18B C15B C16B C17B -179.1(6)
C13B C12B C17B C16B 2.9(8)
N2B C12B C17B C16B -177.8(5)
C15B C16B C17B C12B -2.3(9)
C19B Pt1B C20B C25B -53.0(4)
N2B Pt1B C20B C25B 134.1(4)
C19B Pt1B C20B C21B 126.2(4)
N2B Pt1B C20B C21B -46.7(4)
C25B C20B C21B C22B 2.1(7)
Pt1B C20B C21B C22B -177.1(4)
C20B C21B C22B C23B -0.8(8)
C21B C22B C23B C24B -0.9(8)
C22B C23B C24B C25B 1.0(8)
C23B C24B C25B C20B 0.5(8)
C21B C20B C25B C24B -2.0(7)
Pt1B C20B C25B C24B 177.2(4)
